data_1563148
loop_
_publ_author_name
'Gorelova, Liudmila A.'
'Pakhomova, Anna S.'
'Krzhizhanovskaya, Maria G.'
'Pankin, Dmitrii V.'
'Krivovichev, Sergey V.'
'Dubrovinsky, Leonid S.'
'Kasatkin, Anatoly V.'

_publ_section_title
;
 Crystal Structure Evolution of Slawsonite SrAl2Si2O8 and Paracelsian
 BaAl2Si2O8 upon Compression and Decompression
;
_journal_issue 23
_journal_name_full 'The Journal of Physical Chemistry C'
_journal_page_first 13014
_journal_page_last 13023
_journal_paper_doi 10.1021/acs.jpcc.1c02949
_journal_volume 125
_journal_year 2021
_chemical_formula_sum 'Al2 O8 Si2 Sr'
_chemical_formula_weight 325.76
_space_group_crystal_system monoclinic
_space_group_IT_number 14
_space_group_name_Hall '-P 2ybc'
_space_group_name_H-M_alt 'P 1 21/c 1'
_audit_creation_method SHELXL-2018/3
_cell_angle_alpha 90
_cell_angle_beta 90.0647(17)
_cell_angle_gamma 90
_cell_formula_units_Z 4
_cell_length_a 8.83268(13)
_cell_length_b 8.7958(10)
_cell_length_c 6.92308(16)
_cell_measurement_reflns_used 837
_cell_measurement_temperature 293(2)
_cell_measurement_theta_max 18.407
_cell_measurement_theta_min 2.544
_cell_volume 537.86(6)
_computing_structure_refinement 'SHELXL-2018/3 (Sheldrick, 2018)'
_diffrn_ambient_temperature 293(2)
_diffrn_measured_fraction_theta_full 0.376
_diffrn_measured_fraction_theta_max 0.243
_diffrn_measurement_device_type 'esperanto-CrysAlisPro-abstract goniometer imported esperanto images'
_diffrn_radiation_type synchrotron
_diffrn_radiation_wavelength 0.41106
_diffrn_reflns_av_R_equivalents 0.0461
_diffrn_reflns_av_unetI/netI 0.0708
_diffrn_reflns_Laue_measured_fraction_full 0.376
_diffrn_reflns_Laue_measured_fraction_max 0.243
_diffrn_reflns_limit_h_max 12
_diffrn_reflns_limit_h_min -12
_diffrn_reflns_limit_k_max 6
_diffrn_reflns_limit_k_min -4
_diffrn_reflns_limit_l_max 10
_diffrn_reflns_limit_l_min -9
_diffrn_reflns_number 837
_diffrn_reflns_point_group_measured_fraction_full 0.376
_diffrn_reflns_point_group_measured_fraction_max 0.243
_diffrn_reflns_theta_full 14.279
_diffrn_reflns_theta_max 18.407
_diffrn_reflns_theta_min 2.544
_exptl_absorpt_coefficient_mu 2.528
_exptl_crystal_colour colorless
_exptl_crystal_density_diffrn 4.023
_exptl_crystal_density_meas ?
_exptl_crystal_density_method none
_exptl_crystal_description isosymmetric
_exptl_crystal_F_000 624
_exptl_crystal_size_max 0.010
_exptl_crystal_size_mid 0.010
_exptl_crystal_size_min 0.005
_refine_diff_density_max 0.934
_refine_diff_density_min -0.970
_refine_diff_density_rms 0.252
_refine_ls_extinction_method none
_refine_ls_goodness_of_fit_ref 1.162
_refine_ls_hydrogen_treatment undef
_refine_ls_matrix_type full
_refine_ls_number_parameters 78
_refine_ls_number_reflns 495
_refine_ls_number_restraints 0
_refine_ls_restrained_S_all 1.162
_refine_ls_R_factor_all 0.0846
_refine_ls_R_factor_gt 0.0475
_refine_ls_shift/su_max 0.000
_refine_ls_shift/su_mean 0.000
_refine_ls_structure_factor_coef Fsqd
_refine_ls_weighting_details 'w=1/[\s^2^(Fo^2^)+(0.0292P)^2^+15.2261P] where P=(Fo^2^+2Fc^2^)/3'
_refine_ls_weighting_scheme calc
_refine_ls_wR_factor_gt 0.1020
_refine_ls_wR_factor_ref 0.1453
_reflns_Friedel_coverage 0.000
_reflns_number_gt 359
_reflns_number_total 495
_reflns_threshold_expression 'I > 2\s(I)'
_cod_data_source_file slav_p05.cif
_cod_data_source_block shelx
_cod_depositor_comments
;
The following automatic conversions were performed:

data item '_exptl_crystal_density_meas' value 'none' was changed to
'?' -- the value is perceived as not measured.

Automatic conversion script
Id: cif_fix_values 7556 2019-12-06 15:28:31Z antanas 

 Adding full bibliography for 1563145--1563156.cif.
;
_cod_original_sg_symbol_H-M 'P 21/c'
_cod_database_code 1563148
_shelx_shelxl_version_number 2018/3
_shelx_space_group_comment
;
The symmetry employed for this shelxl refinement is uniquely defined
by the following loop, which should always be used as a source of
symmetry information in preference to the above space-group names.
They are only intended as comments.
;

loop_
_space_group_symop_operation_xyz
'x, y, z'
'-x, y+1/2, -z+1/2'
'-x, -y, -z'
'x, -y-1/2, z-1/2'

loop_
_atom_site_label
_atom_site_type_symbol
_atom_site_fract_x
_atom_site_fract_y
_atom_site_fract_z
_atom_site_U_iso_or_equiv
_atom_site_adp_type
_atom_site_occupancy
_atom_site_site_symmetry_order
_atom_site_calc_flag
_atom_site_refinement_flags_posn
_atom_site_refinement_flags_adp
_atom_site_refinement_flags_occupancy
_atom_site_disorder_assembly
_atom_site_disorder_group
Sr1 Sr 0.74868(12) 0.6108(3) 0.26925(19) 0.0161(10) Uani 1 1 d . . . . .
Si1 Si 0.5836(3) 0.5448(10) 0.7798(6) 0.008(2) Uani 1 1 d . . . . .
Si2 Si 1.0722(4) 0.7113(10) 0.5000(6) 0.014(3) Uani 1 1 d . . . . .
Al1 Al 0.9132(4) 0.5358(11) 0.8174(6) 0.011(3) Uani 1 1 d . . . . .
Al2 Al 0.4083(4) 0.7648(12) 1.0132(7) 0.018(3) Uani 1 1 d . . . . .
O1 O 0.7354(9) 0.598(2) 0.8915(13) 0.0057(19) Uiso 1 1 d . . . . .
O2 O 0.9511(11) 0.370(3) 0.7099(16) 0.014(2) Uiso 1 1 d . . . . .
O3 O 1.0776(10) 0.895(2) 0.4402(15) 0.009(2) Uiso 1 1 d . . . . .
O4 O 0.4277(10) 0.599(2) 0.8877(14) 0.009(2) Uiso 1 1 d . . . . .
O5 O 0.5791(9) 0.636(2) 0.5788(14) 0.0079(19) Uiso 1 1 d . . . . .
O6 O 1.2337(10) 0.657(2) 0.5800(14) 0.012(2) Uiso 1 1 d . . . . .
O7 O 0.9170(10) 0.657(2) 0.6087(15) 0.013(2) Uiso 1 1 d . . . . .
O8 O 0.5791(10) 0.364(3) 0.7467(15) 0.013(2) Uiso 1 1 d . . . . .

loop_
_atom_site_aniso_label
_atom_site_aniso_U_11
_atom_site_aniso_U_22
_atom_site_aniso_U_33
_atom_site_aniso_U_23
_atom_site_aniso_U_13
_atom_site_aniso_U_12
Sr1 0.0089(6) 0.024(3) 0.0156(8) -0.0004(7) -0.0030(5) -0.0001(6)
Si1 0.0051(14) 0.003(9) 0.016(2) 0.002(2) -0.0024(15) 0.0021(19)
Si2 0.0068(15) 0.023(10) 0.012(2) -0.004(2) -0.0025(15) 0.002(2)
Al1 0.0078(16) 0.013(9) 0.011(2) -0.005(3) -0.0017(15) 0.006(2)
Al2 0.0086(17) 0.030(12) 0.017(3) -0.002(3) -0.0068(18) -0.006(2)

loop_
_atom_type_symbol
_atom_type_description
_atom_type_scat_dispersion_real
_atom_type_scat_dispersion_imag
_atom_type_scat_source
O O 0.0017 0.0018 'International Tables Vol C Tables 4.2.6.8 and 6.1.1.4'
Al Al 0.0192 0.0163 'International Tables Vol C Tables 4.2.6.8 and 6.1.1.4'
Si Si 0.0265 0.0226 'International Tables Vol C Tables 4.2.6.8 and 6.1.1.4'
Sr Sr 0.2429 1.2951 'International Tables Vol C Tables 4.2.6.8 and 6.1.1.4'

loop_
_geom_angle_atom_site_label_1
_geom_angle_atom_site_label_2
_geom_angle_atom_site_label_3
_geom_angle
_geom_angle_site_symmetry_1
_geom_angle_site_symmetry_3
_geom_angle_publ_flag
O6 Sr1 O1 111.5(5) 3_766 1_554 ?
O6 Sr1 O5 77.3(5) 3_766 . ?
O1 Sr1 O5 142.5(3) 1_554 . ?
O6 Sr1 O4 64.2(4) 3_766 3_666 ?
O1 Sr1 O4 62.3(4) 1_554 3_666 ?
O5 Sr1 O4 93.3(4) . 3_666 ?
O6 Sr1 O2 88.6(5) 3_766 3_766 ?
O1 Sr1 O2 95.8(3) 1_554 3_766 ?
O5 Sr1 O2 121.3(3) . 3_766 ?
O4 Sr1 O2 130.7(5) 3_666 3_766 ?
O6 Sr1 O1 137.9(4) 3_766 4_575 ?
O1 Sr1 O1 110.6(3) 1_554 4_575 ?
O5 Sr1 O1 68.9(5) . 4_575 ?
O4 Sr1 O1 139.8(3) 3_666 4_575 ?
O2 Sr1 O1 88.1(5) 3_766 4_575 ?
O6 Sr1 O7 143.6(4) 3_766 4_575 ?
O1 Sr1 O7 69.7(4) 1_554 4_575 ?
O5 Sr1 O7 125.1(5) . 4_575 ?
O4 Sr1 O7 131.8(3) 3_666 4_575 ?
O2 Sr1 O7 55.8(5) 3_766 4_575 ?
O1 Sr1 O7 56.5(4) 4_575 4_575 ?
O6 Sr1 O7 76.3(5) 3_766 . ?
O1 Sr1 O7 149.8(3) 1_554 . ?
O5 Sr1 O7 66.8(3) . . ?
O4 Sr1 O7 139.1(5) 3_666 . ?
O2 Sr1 O7 54.5(3) 3_766 . ?
O1 Sr1 O7 67.9(5) 4_575 . ?
O7 Sr1 O7 86.8(3) 4_575 . ?
O6 Sr1 O3 64.2(4) 3_766 2_745 ?
O1 Sr1 O3 59.0(4) 1_554 2_745 ?
O5 Sr1 O3 141.5(5) . 2_745 ?
O4 Sr1 O3 69.1(4) 3_666 2_745 ?
O2 Sr1 O3 62.0(5) 3_766 2_745 ?
O1 Sr1 O3 144.8(4) 4_575 2_745 ?
O7 Sr1 O3 89.8(5) 4_575 2_745 ?
O7 Sr1 O3 103.8(4) . 2_745 ?
O6 Sr1 O8 98.2(5) 3_766 3_666 ?
O1 Sr1 O8 85.5(3) 1_554 3_666 ?
O5 Sr1 O8 57.0(3) . 3_666 ?
O4 Sr1 O8 56.6(5) 3_666 3_666 ?
O2 Sr1 O8 172.0(7) 3_766 3_666 ?
O1 Sr1 O8 84.1(4) 4_575 3_666 ?
O7 Sr1 O8 117.8(5) 4_575 3_666 ?
O7 Sr1 O8 123.2(3) . 3_666 ?
O3 Sr1 O8 124.7(4) 2_745 3_666 ?
O6 Sr1 O5 152.7(3) 3_766 4_575 ?
O1 Sr1 O5 64.5(4) 1_554 4_575 ?
O5 Sr1 O5 90.7(3) . 4_575 ?
O4 Sr1 O5 92.5(4) 3_666 4_575 ?
O2 Sr1 O5 118.4(5) 3_766 4_575 ?
O1 Sr1 O5 53.8(3) 4_575 4_575 ?
O7 Sr1 O5 62.7(3) 4_575 4_575 ?
O7 Sr1 O5 121.7(5) . 4_575 ?
O3 Sr1 O5 122.9(3) 2_745 4_575 ?
O8 Sr1 O5 55.2(4) 3_666 4_575 ?
O6 Sr1 Si1 73.3(2) 3_766 3_666 ?
O1 Sr1 Si1 80.7(2) 1_554 3_666 ?
O5 Sr1 Si1 66.7(3) . 3_666 ?
O4 Sr1 Si1 30.0(3) 3_666 3_666 ?
O2 Sr1 Si1 158.5(5) 3_766 3_666 ?
O1 Sr1 Si1 113.1(2) 4_575 3_666 ?
O7 Sr1 Si1 139.0(2) 4_575 3_666 ?
O7 Sr1 Si1 128.6(3) . 3_666 ?
O3 Sr1 Si1 98.9(3) 2_745 3_666 ?
O8 Sr1 Si1 29.5(4) 3_666 3_666 ?
O5 Sr1 Si1 79.4(3) 4_575 3_666 ?
O8 Si1 O5 111.6(8) . . ?
O8 Si1 O1 112.1(7) . . ?
O5 Si1 O1 106.9(7) . . ?
O8 Si1 O4 109.3(8) . . ?
O5 Si1 O4 103.4(7) . . ?
O1 Si1 O4 113.3(6) . . ?
O8 Si1 Sr1 63.0(4) . 3_666 ?
O5 Si1 Sr1 95.6(4) . 3_666 ?
O1 Si1 Sr1 156.8(4) . 3_666 ?
O4 Si1 Sr1 53.9(5) . 3_666 ?
O8 Si1 Sr1 154.0(4) . 4_576 ?
O5 Si1 Sr1 62.8(6) . 4_576 ?
O1 Si1 Sr1 52.4(6) . 4_576 ?
O4 Si1 Sr1 96.5(7) . 4_576 ?
Sr1 Si1 Sr1 140.1(2) 3_666 4_576 ?
O8 Si1 Sr1 107.1(4) . 1_556 ?
O5 Si1 Sr1 135.9(6) . 1_556 ?
O1 Si1 Sr1 36.7(4) . 1_556 ?
O4 Si1 Sr1 82.4(3) . 1_556 ?
Sr1 Si1 Sr1 120.74(13) 3_666 1_556 ?
Sr1 Si1 Sr1 73.18(12) 4_576 1_556 ?
O6 Si2 O2 106.8(7) . 3_766 ?
O6 Si2 O7 120.1(7) . . ?
O2 Si2 O7 100.2(7) 3_766 . ?
O6 Si2 O3 110.3(8) . . ?
O2 Si2 O3 102.0(9) 3_766 . ?
O7 Si2 O3 114.8(9) . . ?
O6 Si2 Al1 143.5(7) . 4_575 ?
O2 Si2 Al1 83.6(8) 3_766 4_575 ?
O7 Si2 Al1 91.0(6) . 4_575 ?
O3 Si2 Al1 33.7(3) . 4_575 ?
O6 Si2 Sr1 146.7(8) . . ?
O2 Si2 Sr1 50.3(4) 3_766 . ?
O7 Si2 Sr1 55.6(4) . . ?
O3 Si2 Sr1 99.2(3) . . ?
Al1 Si2 Sr1 65.76(15) 4_575 . ?
O6 Si2 Sr1 39.3(7) . 3_766 ?
O2 Si2 Sr1 96.0(8) 3_766 3_766 ?
O7 Si2 Sr1 86.3(7) . 3_766 ?
O3 Si2 Sr1 148.8(4) . 3_766 ?
Al1 Si2 Sr1 177.2(2) 4_575 3_766 ?
Sr1 Si2 Sr1 111.8(2) . 3_766 ?
O6 Si2 Sr1 129.1(4) . 4_576 ?
O2 Si2 Sr1 121.9(4) 3_766 4_576 ?
O7 Si2 Sr1 41.7(7) . 4_576 ?
O3 Si2 Sr1 75.0(4) . 4_576 ?
Al1 Si2 Sr1 62.05(15) 4_575 4_576 ?
Sr1 Si2 Sr1 72.60(8) . 4_576 ?
Sr1 Si2 Sr1 116.10(13) 3_766 4_576 ?
O2 Al1 O1 125.9(8) . . ?
O2 Al1 O3 110.1(6) . 4_576 ?
O1 Al1 O3 119.1(7) . 4_576 ?
O2 Al1 O7 99.0(8) . . ?
O1 Al1 O7 93.9(7) . . ?
O3 Al1 O7 99.5(7) 4_576 . ?
O2 Al1 O3 80.4(9) . 2_746 ?
O1 Al1 O3 89.1(6) . 2_746 ?
O3 Al1 O3 77.7(7) 4_576 2_746 ?
O7 Al1 O3 176.7(4) . 2_746 ?
O2 Al1 Si2 139.6(4) . 4_576 ?
O1 Al1 Si2 93.8(6) . 4_576 ?
O3 Al1 Si2 31.3(6) 4_576 4_576 ?
O7 Al1 Si2 83.4(6) . 4_576 ?
O3 Al1 Si2 94.8(4) 2_746 4_576 ?
O2 Al1 Sr1 53.0(4) . 3_766 ?
O1 Al1 Sr1 172.2(5) . 3_766 ?
O3 Al1 Sr1 59.0(5) 4_576 3_766 ?
O7 Al1 Sr1 93.9(4) . 3_766 ?
O3 Al1 Sr1 83.1(4) 2_746 3_766 ?
Si2 Al1 Sr1 86.65(14) 4_576 3_766 ?
O2 Al1 Sr1 145.9(5) . 4_576 ?
O1 Al1 Sr1 50.5(6) . 4_576 ?
O3 Al1 Sr1 94.7(6) 4_576 4_576 ?
O7 Al1 Sr1 52.7(6) . 4_576 ?
O3 Al1 Sr1 128.9(5) 2_746 4_576 ?
Si2 Al1 Sr1 63.7(2) 4_576 4_576 ?
Sr1 Al1 Sr1 135.6(2) 3_766 4_576 ?
O2 Al1 Sr1 130.1(7) . 1_556 ?
O1 Al1 Sr1 45.9(3) . 1_556 ?
O3 Al1 Sr1 81.3(4) 4_576 1_556 ?
O7 Al1 Sr1 127.7(6) . 1_556 ?
O3 Al1 Sr1 53.9(4) 2_746 1_556 ?
Si2 Al1 Sr1 70.75(15) 4_576 1_556 ?
Sr1 Al1 Sr1 127.52(14) 3_766 1_556 ?
Sr1 Al1 Sr1 75.05(14) 4_576 1_556 ?
O4 Al2 O6 123.9(7) . 4_476 ?
O4 Al2 O5 117.3(6) . 4_576 ?
O6 Al2 O5 118.8(9) 4_476 4_576 ?
O4 Al2 O8 84.9(7) . 2_656 ?
O6 Al2 O8 96.7(6) 4_476 2_656 ?
O5 Al2 O8 88.1(6) 4_576 2_656 ?
O4 Al2 O8 86.1(8) . 3_667 ?
O6 Al2 O8 92.9(6) 4_476 3_667 ?
O5 Al2 O8 91.2(6) 4_576 3_667 ?
O8 Al2 O8 169.4(6) 2_656 3_667 ?
O4 Al2 Sr1 86.4(4) . 4_576 ?
O6 Al2 Sr1 137.5(8) 4_476 4_576 ?
O5 Al2 Sr1 43.5(3) 4_576 4_576 ?
O8 Al2 Sr1 53.3(3) 2_656 4_576 ?
O8 Al2 Sr1 120.6(3) 3_667 4_576 ?
O4 Al2 Sr1 163.0(3) . 2_656 ?
O6 Al2 Sr1 39.9(6) 4_476 2_656 ?
O5 Al2 Sr1 79.1(6) 4_576 2_656 ?
O8 Al2 Sr1 91.6(6) 2_656 2_656 ?
O8 Al2 Sr1 98.6(6) 3_667 2_656 ?
Sr1 Al2 Sr1 104.8(2) 4_576 2_656 ?
O4 Al2 Sr1 81.4(4) . 1_556 ?
O6 Al2 Sr1 136.4(4) 4_476 1_556 ?
O5 Al2 Sr1 52.0(5) 4_576 1_556 ?
O8 Al2 Sr1 122.5(3) 2_656 1_556 ?
O8 Al2 Sr1 50.3(3) 3_667 1_556 ?
Sr1 Al2 Sr1 70.30(8) 4_576 1_556 ?
Sr1 Al2 Sr1 114.17(15) 2_656 1_556 ?
Si1 O1 Al1 121.1(8) . . ?
Si1 O1 Sr1 121.7(5) . 1_556 ?
Al1 O1 Sr1 105.6(4) . 1_556 ?
Si1 O1 Sr1 99.3(6) . 4_576 ?
Al1 O1 Sr1 99.6(6) . 4_576 ?
Sr1 O1 Sr1 105.7(5) 1_556 4_576 ?
Si2 O2 Al1 138.9(12) 3_766 . ?
Si2 O2 Sr1 101.6(5) 3_766 3_766 ?
Al1 O2 Sr1 96.9(7) . 3_766 ?
Si2 O3 Al1 115.0(8) . 4_575 ?
Si2 O3 Al1 112.1(6) . 2_756 ?
Al1 O3 Al1 102.3(7) 4_575 2_756 ?
Si2 O3 Sr1 142.1(6) . 2_755 ?
Al1 O3 Sr1 88.3(6) 4_575 2_755 ?
Al1 O3 Sr1 89.7(6) 2_756 2_755 ?
Si1 O4 Al2 124.4(9) . . ?
Si1 O4 Sr1 96.1(7) . 3_666 ?
Al2 O4 Sr1 138.1(5) . 3_666 ?
Si1 O5 Al2 118.7(6) . 4_575 ?
Si1 O5 Sr1 130.7(8) . . ?
Al2 O5 Sr1 108.2(5) 4_575 . ?
Si1 O5 Sr1 88.7(5) . 4_576 ?
Al2 O5 Sr1 99.7(8) 4_575 4_576 ?
Sr1 O5 Sr1 97.8(4) . 4_576 ?
Si2 O6 Al2 125.3(11) . 4_675 ?
Si2 O6 Sr1 117.6(8) . 3_766 ?
Al2 O6 Sr1 114.3(7) 4_675 3_766 ?
Si2 O7 Al1 124.0(7) . . ?
Si2 O7 Sr1 115.0(11) . 4_576 ?
Al1 O7 Sr1 96.0(5) . 4_576 ?
Si2 O7 Sr1 95.8(5) . . ?
Al1 O7 Sr1 125.1(8) . . ?
Sr1 O7 Sr1 99.2(4) 4_576 . ?
Si1 O8 Al2 124.0(9) . 2_646 ?
Si1 O8 Al2 116.0(7) . 3_667 ?
Al2 O8 Al2 119.4(11) 2_646 3_667 ?
Si1 O8 Sr1 87.5(6) . 3_666 ?
Al2 O8 Sr1 93.2(4) 2_646 3_666 ?
Al2 O8 Sr1 97.3(4) 3_667 3_666 ?

loop_
_geom_bond_atom_site_label_1
_geom_bond_atom_site_label_2
_geom_bond_distance
_geom_bond_site_symmetry_2
_geom_bond_publ_flag
Sr1 O6 2.584(19) 3_766 ?
Sr1 O1 2.620(9) 1_554 ?
Sr1 O5 2.625(10) . ?
Sr1 O4 2.646(15) 3_666 ?
Sr1 O2 2.661(9) 3_766 ?
Sr1 O1 2.700(17) 4_575 ?
Sr1 O7 2.759(17) 4_575 ?
Sr1 O7 2.810(10) . ?
Sr1 O3 2.838(15) 2_745 ?
Sr1 O8 2.905(9) 3_666 ?
Sr1 O5 2.991(15) 4_575 ?
Sr1 Si1 3.256(5) 3_666 ?
Si1 O8 1.60(2) . ?
Si1 O5 1.606(13) . ?
Si1 O1 1.616(10) . ?
Si1 O4 1.638(11) . ?
Si2 O6 1.602(10) . ?
Si2 O2 1.633(15) 3_766 ?
Si2 O7 1.635(12) . ?
Si2 O3 1.672(19) . ?
Si2 Al1 2.918(10) 4_575 ?
Al1 O2 1.67(2) . ?
Al1 O1 1.741(11) . ?
Al1 O3 1.787(11) 4_576 ?
Al1 O7 1.797(17) . ?
Al1 O3 2.085(16) 2_746 ?
Al2 O4 1.708(19) . ?
Al2 O6 1.750(13) 4_476 ?
Al2 O5 1.802(13) 4_576 ?
Al2 O8 2.005(15) 2_656 ?
Al2 O8 2.017(17) 3_667 ?
